data_7219552
loop_
_publ_author_name
'Sutariya, Tushar R.'
'Labana, Balvantsingh M.'
'Parmar, Bhagyashri D.'
'PARMAR, NARSIDAS JERAMDAS'
'Kant, Rajani'
'Gupta, Vivek'

_publ_section_title
;
 A domino synthetic approach for some new, angular pyrazol-- and
 isoxazol--heterocycles using [DBU][Ac] as an effective reaction medium
;
_journal_name_full 'RSC Adv.'
_journal_paper_doi 10.1039/C5RA00493D
_journal_year 2015
_chemical_formula_moiety 'C28 H31 N3 O4'
_chemical_formula_sum 'C28 H31 N3 O4'
_chemical_formula_weight 473.56
_chemical_name_systematic
;
 1,5,11b-Trimethyl-5-(4-methylpent-3-en-1-yl)-10-nitro-3-
 phenyl-3,5a,6,11b-tetrahydro-5H-chromeno[4',3':4,5]pyrano
 [2,3-c]pyrazole
;
_space_group_IT_number 14
_symmetry_cell_setting monoclinic
_symmetry_space_group_name_Hall '-P 2yn'
_symmetry_space_group_name_H-M 'P 1 21/n 1'
_atom_sites_solution_hydrogens geom
_atom_sites_solution_primary direct
_atom_sites_solution_secondary difmap
_audit_creation_method SHELXL-97
_audit_update_record
;
2014-02-28 deposited with the CCDC.
2015-02-11 downloaded from the CCDC.
;
_cell_angle_alpha 90.00
_cell_angle_beta 95.780(7)
_cell_angle_gamma 90.00
_cell_formula_units_Z 4
_cell_length_a 10.0801(7)
_cell_length_b 15.4384(13)
_cell_length_c 15.7805(13)
_cell_measurement_reflns_used 2317
_cell_measurement_temperature 293(2)
_cell_measurement_theta_max 26.9880
_cell_measurement_theta_min 4.0640
_cell_volume 2443.3(3)
_computing_cell_refinement 'CrysAlisPro, Diff.Ltd,Ver 1.171.34.40'
_computing_data_collection 'CrysAlisPro,Diff.Ltd,Ver 1.171.34.40'
_computing_data_reduction 'CrysAlisPro, Diff.Ltd,Ver 1.171.34.40'
_computing_molecular_graphics 'ORTEP3 (Farrugia, 1997)'
_computing_publication_material 'PLATON(Spek,1999)& PARST(1995)'
_computing_structure_refinement 'SHELXL-97 (Sheldrick, 1997)'
_computing_structure_solution 'SHELXS-97 (Sheldrick, 1997)'
_diffrn_ambient_temperature 293(2)
_diffrn_detector_area_resol_mean none
_diffrn_measured_fraction_theta_full 0.996
_diffrn_measured_fraction_theta_max 0.996
_diffrn_measurement_device_type 'CCD area detector'
_diffrn_measurement_method 'omega scans'
_diffrn_radiation_monochromator graphite
_diffrn_radiation_source 'fine-focus sealed tube'
_diffrn_radiation_type MoK\a
_diffrn_radiation_wavelength 0.71073
_diffrn_reflns_av_R_equivalents 0.0372
_diffrn_reflns_av_sigmaI/netI 0.0848
_diffrn_reflns_limit_h_max 12
_diffrn_reflns_limit_h_min -10
_diffrn_reflns_limit_k_max 19
_diffrn_reflns_limit_k_min -18
_diffrn_reflns_limit_l_max 11
_diffrn_reflns_limit_l_min -19
_diffrn_reflns_number 9679
_diffrn_reflns_theta_full 25.99
_diffrn_reflns_theta_max 25.99
_diffrn_reflns_theta_min 3.65
_diffrn_standards_decay_% none
_diffrn_standards_interval_count none
_diffrn_standards_interval_time none
_diffrn_standards_number none
_exptl_absorpt_coefficient_mu 0.087
_exptl_absorpt_correction_T_max 1.00000
_exptl_absorpt_correction_T_min 0.78186
_exptl_absorpt_correction_type multi-scan
_exptl_absorpt_process_details
;
CrysAlisPro, Agilent Technologies,
Version 1.171.36.28 (release 01-02-2013 CrysAlis171 .NET)
(compiled Feb  1 2013,16:14:44)
Empirical absorption correction using spherical harmonics,
 implemented in SCALE3 ABSPACK scaling algorithm.
;
_exptl_crystal_colour white
_exptl_crystal_density_diffrn 1.287
_exptl_crystal_density_method 'not measured'
_exptl_crystal_description block
_exptl_crystal_F_000 1008
_exptl_crystal_size_max 0.3
_exptl_crystal_size_mid 0.2
_exptl_crystal_size_min 0.2
_refine_diff_density_max 0.182
_refine_diff_density_min -0.173
_refine_diff_density_rms 0.037
_refine_ls_extinction_coef 0.0079(10)
_refine_ls_extinction_expression Fc^*^=kFc[1+0.001xFc^2^\l^3^/sin(2\q)]^-1/4^
_refine_ls_extinction_method SHELXL
_refine_ls_goodness_of_fit_ref 0.981
_refine_ls_hydrogen_treatment constr
_refine_ls_matrix_type full
_refine_ls_number_parameters 322
_refine_ls_number_reflns 4774
_refine_ls_number_restraints 0
_refine_ls_restrained_S_all 0.981
_refine_ls_R_factor_all 0.1127
_refine_ls_R_factor_gt 0.0549
_refine_ls_shift/su_max 0.001
_refine_ls_shift/su_mean 0.000
_refine_ls_structure_factor_coef Fsqd
_refine_ls_weighting_details 'calc w=1/[\s^2^(Fo^2^)+(0.0504P)^2^+0.0000P] where P=(Fo^2^+2Fc^2^)/3'
_refine_ls_weighting_scheme calc
_refine_ls_wR_factor_gt 0.1167
_refine_ls_wR_factor_ref 0.1479
_reflns_number_gt 2542
_reflns_number_total 4774
_reflns_threshold_expression >2sigma(I)
_cod_data_source_file c5ra00493d2.cif
_cod_data_source_block nagpy1
_cod_original_sg_symbol_H-M 'P 21/n'
_cod_database_code 7219552

loop_
_symmetry_equiv_pos_as_xyz
'x, y, z'
'-x+1/2, y+1/2, -z+1/2'
'-x, -y, -z'
'x-1/2, -y-1/2, z-1/2'

loop_
_atom_site_label
_atom_site_type_symbol
_atom_site_fract_x
_atom_site_fract_y
_atom_site_fract_z
_atom_site_U_iso_or_equiv
_atom_site_adp_type
_atom_site_occupancy
_atom_site_symmetry_multiplicity
_atom_site_calc_flag
_atom_site_refinement_flags
O1 O 0.5623(2) 0.49064(16) 0.1023(2) 0.1206(10) Uani 1 1 d .
O2 O 0.7658(3) 0.47894(14) 0.0762(2) 0.1141(10) Uani 1 1 d .
C1 C 1.0638(2) 0.24220(16) 0.04791(16) 0.0446(6) Uani 1 1 d .
N2 N 1.16481(17) 0.21973(13) 0.10437(14) 0.0486(6) Uani 1 1 d .
N3 N 1.12836(16) 0.14237(13) 0.13816(13) 0.0438(5) Uani 1 1 d .
C3A C 1.00538(19) 0.11847(15) 0.10144(15) 0.0394(6) Uani 1 1 d .
O4 O 0.95102(13) 0.04276(10) 0.12077(11) 0.0452(4) Uani 1 1 d .
C5 C 0.80845(19) 0.03696(15) 0.09088(16) 0.0403(6) Uani 1 1 d .
C5A C 0.7904(2) 0.07039(15) -0.00181(15) 0.0401(6) Uani 1 1 d .
H5A H 0.8515 0.0361 -0.0329 0.048 Uiso 1 1 calc R
C6 C 0.6527(2) 0.05564(16) -0.04747(17) 0.0499(7) Uani 1 1 d .
H6A H 0.6552 0.0672 -0.1077 0.060 Uiso 1 1 calc R
H6B H 0.6285 -0.0047 -0.0414 0.060 Uiso 1 1 calc R
O7 O 0.55209(14) 0.10912(11) -0.01575(12) 0.0562(5) Uani 1 1 d .
C7A C 0.5858(2) 0.19214(16) 0.00554(16) 0.0442(6) Uani 1 1 d .
C8 C 0.4808(2) 0.24314(19) 0.02809(18) 0.0576(8) Uani 1 1 d .
H8 H 0.3957 0.2196 0.0267 0.069 Uiso 1 1 calc R
C9 C 0.5019(2) 0.32681(19) 0.05199(18) 0.0599(8) Uani 1 1 d .
H9 H 0.4321 0.3612 0.0669 0.072 Uiso 1 1 calc R
C10 C 0.6286(3) 0.35951(17) 0.05363(17) 0.0553(7) Uani 1 1 d .
C11 C 0.7344(2) 0.30937(17) 0.03304(17) 0.0503(7) Uani 1 1 d .
H11 H 0.8194 0.3333 0.0354 0.060 Uiso 1 1 calc R
C11A C 0.7149(2) 0.22432(15) 0.00907(15) 0.0399(6) Uani 1 1 d .
C11B C 0.8302(2) 0.16651(15) -0.01353(15) 0.0386(6) Uani 1 1 d .
C11C C 0.9585(2) 0.18073(15) 0.04320(15) 0.0396(6) Uani 1 1 d .
C12 C 1.0766(2) 0.32553(17) 0.00214(19) 0.0578(7) Uani 1 1 d .
H12A H 1.0256 0.3694 0.0273 0.087 Uiso 1 1 calc R
H12B H 1.0437 0.3185 -0.0567 0.087 Uiso 1 1 calc R
H12C H 1.1686 0.3425 0.0063 0.087 Uiso 1 1 calc R
C13 C 1.2164(2) 0.10219(17) 0.20218(16) 0.0449(6) Uani 1 1 d .
C14 C 1.1741(3) 0.0386(2) 0.2531(2) 0.0751(10) Uani 1 1 d .
H14 H 1.0861 0.0197 0.2457 0.090 Uiso 1 1 calc R
C15 C 1.2627(3) 0.0026(2) 0.3156(2) 0.0970(12) Uani 1 1 d .
H15 H 1.2340 -0.0413 0.3498 0.116 Uiso 1 1 calc R
C16 C 1.3926(3) 0.0303(2) 0.3282(2) 0.0767(10) Uani 1 1 d .
H16 H 1.4515 0.0058 0.3706 0.092 Uiso 1 1 calc R
C17 C 1.4333(2) 0.0935(2) 0.27817(19) 0.0674(9) Uani 1 1 d .
H17 H 1.5213 0.1125 0.2863 0.081 Uiso 1 1 calc R
C18 C 1.3468(2) 0.1306(2) 0.21490(17) 0.0591(8) Uani 1 1 d .
H18 H 1.3762 0.1746 0.1811 0.071 Uiso 1 1 calc R
C19 C 0.7320(2) 0.08597(16) 0.15392(16) 0.0490(7) Uani 1 1 d .
H19A H 0.7542 0.0629 0.2101 0.073 Uiso 1 1 calc R
H19B H 0.6380 0.0797 0.1382 0.073 Uiso 1 1 calc R
H19C H 0.7556 0.1462 0.1533 0.073 Uiso 1 1 calc R
N20 N 0.6544(3) 0.44895(18) 0.07891(19) 0.0820(9) Uani 1 1 d .
C21 C 0.8540(2) 0.18373(19) -0.10624(17) 0.0579(8) Uani 1 1 d .
H21A H 0.8805 0.2429 -0.1123 0.087 Uiso 1 1 calc R
H21B H 0.7732 0.1730 -0.1424 0.087 Uiso 1 1 calc R
H21C H 0.9231 0.1461 -0.1222 0.087 Uiso 1 1 calc R
C22 C 0.7785(2) -0.05995(15) 0.09385(17) 0.0470(6) Uani 1 1 d .
H22A H 0.8305 -0.0889 0.0538 0.056 Uiso 1 1 calc R
H22B H 0.6852 -0.0684 0.0740 0.056 Uiso 1 1 calc R
C23 C 0.8061(2) -0.10497(17) 0.18042(19) 0.0604(8) Uani 1 1 d .
H23A H 0.9015 -0.1082 0.1962 0.073 Uiso 1 1 calc R
H23B H 0.7665 -0.0719 0.2237 0.073 Uiso 1 1 calc R
C24 C 0.7482(3) -0.19432(18) 0.1752(2) 0.0691(8) Uani 1 1 d .
H24 H 0.7990 -0.2370 0.1521 0.083 Uiso 1 1 calc R
C25 C 0.6341(3) -0.21865(19) 0.19950(19) 0.0613(8) Uani 1 1 d .
C26 C 0.5465(3) -0.1622(3) 0.2466(2) 0.1014(13) Uani 1 1 d .
H26A H 0.5682 -0.1699 0.3067 0.152 Uiso 1 1 calc R
H26B H 0.4550 -0.1777 0.2314 0.152 Uiso 1 1 calc R
H26C H 0.5600 -0.1028 0.2319 0.152 Uiso 1 1 calc R
C27 C 0.5780(4) -0.3067(2) 0.1811(2) 0.1126(14) Uani 1 1 d .
H27A H 0.6385 -0.3397 0.1506 0.169 Uiso 1 1 calc R
H27B H 0.4938 -0.3018 0.1470 0.169 Uiso 1 1 calc R
H27C H 0.5654 -0.3355 0.2336 0.169 Uiso 1 1 calc R

loop_
_atom_site_aniso_label
_atom_site_aniso_U_11
_atom_site_aniso_U_22
_atom_site_aniso_U_33
_atom_site_aniso_U_23
_atom_site_aniso_U_13
_atom_site_aniso_U_12
O1 0.1074(18) 0.0791(17) 0.176(3) -0.0445(18) 0.0195(19) 0.0287(14)
O2 0.0912(17) 0.0590(15) 0.191(3) -0.0343(17) 0.0103(19) -0.0088(13)
C1 0.0398(13) 0.0438(15) 0.0510(16) -0.0014(13) 0.0086(12) -0.0018(11)
N2 0.0379(10) 0.0534(14) 0.0548(14) -0.0006(11) 0.0062(10) -0.0087(9)
N3 0.0341(10) 0.0507(13) 0.0462(13) 0.0027(11) 0.0020(9) -0.0061(9)
C3A 0.0298(11) 0.0452(14) 0.0437(15) -0.0091(12) 0.0058(10) -0.0048(10)
O4 0.0337(8) 0.0457(10) 0.0558(12) 0.0033(9) 0.0029(8) -0.0061(7)
C5 0.0304(11) 0.0456(14) 0.0451(16) -0.0028(12) 0.0048(10) -0.0058(10)
C5A 0.0371(11) 0.0444(15) 0.0391(15) -0.0100(12) 0.0039(11) -0.0011(11)
C6 0.0471(13) 0.0522(16) 0.0504(17) -0.0082(13) 0.0045(12) -0.0046(12)
O7 0.0368(8) 0.0524(11) 0.0781(14) -0.0047(10) -0.0005(9) -0.0073(8)
C7A 0.0367(12) 0.0502(16) 0.0451(16) -0.0011(13) 0.0012(11) -0.0033(11)
C8 0.0363(13) 0.073(2) 0.064(2) 0.0016(16) 0.0068(13) 0.0034(13)
C9 0.0488(15) 0.067(2) 0.064(2) 0.0021(17) 0.0101(14) 0.0182(14)
C10 0.0584(16) 0.0482(16) 0.0588(19) -0.0063(15) 0.0038(14) 0.0072(13)
C11 0.0390(13) 0.0502(16) 0.0609(18) 0.0018(14) 0.0012(12) -0.0010(12)
C11A 0.0355(12) 0.0452(15) 0.0386(15) -0.0018(12) 0.0016(10) -0.0045(11)
C11B 0.0355(11) 0.0451(14) 0.0355(14) -0.0067(12) 0.0055(10) -0.0027(10)
C11C 0.0340(11) 0.0443(14) 0.0417(15) -0.0083(12) 0.0092(10) -0.0049(10)
C12 0.0514(15) 0.0531(17) 0.069(2) 0.0010(15) 0.0088(14) -0.0125(12)
C13 0.0375(12) 0.0551(17) 0.0416(15) -0.0081(13) 0.0015(11) 0.0043(11)
C14 0.0519(16) 0.077(2) 0.092(3) 0.029(2) -0.0126(17) -0.0090(15)
C15 0.073(2) 0.096(3) 0.115(3) 0.045(2) -0.026(2) -0.0095(19)
C16 0.0630(19) 0.087(2) 0.075(2) 0.015(2) -0.0196(17) 0.0120(18)
C17 0.0377(13) 0.100(3) 0.062(2) -0.0079(19) -0.0063(14) 0.0055(15)
C18 0.0384(13) 0.088(2) 0.0511(18) -0.0013(16) 0.0035(12) -0.0095(13)
C19 0.0454(13) 0.0530(16) 0.0499(17) -0.0025(14) 0.0119(12) 0.0011(12)
N20 0.0778(18) 0.0600(17) 0.107(2) -0.0165(17) 0.0023(17) 0.0153(15)
C21 0.0524(14) 0.074(2) 0.0476(17) -0.0055(15) 0.0069(13) -0.0063(13)
C22 0.0418(12) 0.0456(15) 0.0540(17) -0.0041(14) 0.0062(12) -0.0035(11)
C23 0.0589(16) 0.0532(17) 0.069(2) 0.0037(16) 0.0069(15) -0.0059(13)
C24 0.085(2) 0.0482(18) 0.077(2) -0.0012(16) 0.0205(17) 0.0061(16)
C25 0.0625(17) 0.063(2) 0.0560(19) 0.0206(15) -0.0043(15) -0.0137(15)
C26 0.074(2) 0.144(4) 0.089(3) 0.023(3) 0.024(2) 0.009(2)
C27 0.152(3) 0.086(3) 0.091(3) 0.033(2) -0.033(2) -0.057(2)

loop_
_atom_type_symbol
_atom_type_description
_atom_type_scat_dispersion_real
_atom_type_scat_dispersion_imag
_atom_type_scat_source
C C 0.0033 0.0016 'International Tables Vol C Tables 4.2.6.8 and 6.1.1.4'
H H 0.0000 0.0000 'International Tables Vol C Tables 4.2.6.8 and 6.1.1.4'
N N 0.0061 0.0033 'International Tables Vol C Tables 4.2.6.8 and 6.1.1.4'
O O 0.0106 0.0060 'International Tables Vol C Tables 4.2.6.8 and 6.1.1.4'

loop_
_geom_angle_atom_site_label_1
_geom_angle_atom_site_label_2
_geom_angle_atom_site_label_3
_geom_angle
N2 C1 C11C 112.2(2)
N2 C1 C12 117.0(2)
C11C C1 C12 130.8(2)
C1 N2 N3 105.69(17)
C3A N3 N2 109.71(18)
C3A N3 C13 131.3(2)
N2 N3 C13 118.95(18)
O4 C3A N3 120.9(2)
O4 C3A C11C 129.73(18)
N3 C3A C11C 109.3(2)
C3A O4 C5 112.92(16)
O4 C5 C19 107.65(18)
O4 C5 C22 103.86(17)
C19 C5 C22 110.7(2)
O4 C5 C5A 107.57(17)
C19 C5 C5A 115.74(19)
C22 C5 C5A 110.58(19)
C6 C5A C5 114.53(19)
C6 C5A C11B 108.82(18)
C5 C5A C11B 115.14(18)
C6 C5A H5A 105.8
C5 C5A H5A 105.8
C11B C5A H5A 105.8
O7 C6 C5A 113.13(19)
O7 C6 H6A 109.0
C5A C6 H6A 109.0
O7 C6 H6B 109.0
C5A C6 H6B 109.0
H6A C6 H6B 107.8
C7A O7 C6 117.44(17)
O7 C7A C11A 123.8(2)
O7 C7A C8 114.8(2)
C11A C7A C8 121.3(2)
C9 C8 C7A 120.5(2)
C9 C8 H8 119.8
C7A C8 H8 119.8
C8 C9 C10 118.4(2)
C8 C9 H9 120.8
C10 C9 H9 120.8
C9 C10 C11 121.9(3)
C9 C10 N20 119.7(3)
C11 C10 N20 118.4(2)
C11A C11 C10 120.4(2)
C11A C11 H11 119.8
C10 C11 H11 119.8
C11 C11A C7A 117.4(2)
C11 C11A C11B 121.86(19)
C7A C11A C11B 120.7(2)
C11C C11B C21 109.53(17)
C11C C11B C11A 113.59(18)
C21 C11B C11A 108.43(19)
C11C C11B C5A 106.50(18)
C21 C11B C5A 110.32(19)
C11A C11B C5A 108.45(17)
C3A C11C C1 103.1(2)
C3A C11C C11B 120.5(2)
C1 C11C C11B 135.9(2)
C1 C12 H12A 109.5
C1 C12 H12B 109.5
H12A C12 H12B 109.5
C1 C12 H12C 109.5
H12A C12 H12C 109.5
H12B C12 H12C 109.5
C14 C13 C18 119.5(2)
C14 C13 N3 121.6(2)
C18 C13 N3 118.9(2)
C13 C14 C15 119.6(3)
C13 C14 H14 120.2
C15 C14 H14 120.2
C16 C15 C14 121.1(3)
C16 C15 H15 119.4
C14 C15 H15 119.4
C17 C16 C15 119.0(3)
C17 C16 H16 120.5
C15 C16 H16 120.5
C16 C17 C18 121.1(3)
C16 C17 H17 119.4
C18 C17 H17 119.4
C13 C18 C17 119.7(3)
C13 C18 H18 120.2
C17 C18 H18 120.2
C5 C19 H19A 109.5
C5 C19 H19B 109.5
H19A C19 H19B 109.5
C5 C19 H19C 109.5
H19A C19 H19C 109.5
H19B C19 H19C 109.5
O1 N20 O2 122.9(3)
O1 N20 C10 117.7(3)
O2 N20 C10 119.4(3)
C11B C21 H21A 109.5
C11B C21 H21B 109.5
H21A C21 H21B 109.5
C11B C21 H21C 109.5
H21A C21 H21C 109.5
H21B C21 H21C 109.5
C5 C22 C23 116.9(2)
C5 C22 H22A 108.1
C23 C22 H22A 108.1
C5 C22 H22B 108.1
C23 C22 H22B 108.1
H22A C22 H22B 107.3
C24 C23 C22 109.5(2)
C24 C23 H23A 109.8
C22 C23 H23A 109.8
C24 C23 H23B 109.8
C22 C23 H23B 109.8
H23A C23 H23B 108.2
C25 C24 C23 126.8(3)
C25 C24 H24 116.6
C23 C24 H24 116.6
C24 C25 C26 124.2(3)
C24 C25 C27 122.3(3)
C26 C25 C27 113.5(3)
C25 C26 H26A 109.5
C25 C26 H26B 109.5
H26A C26 H26B 109.5
C25 C26 H26C 109.5
H26A C26 H26C 109.5
H26B C26 H26C 109.5
C25 C27 H27A 109.5
C25 C27 H27B 109.5
H27A C27 H27B 109.5
C25 C27 H27C 109.5
H27A C27 H27C 109.5
H27B C27 H27C 109.5

loop_
_geom_bond_atom_site_label_1
_geom_bond_atom_site_label_2
_geom_bond_distance
O1 N20 1.217(3)
O2 N20 1.219(3)
C1 N2 1.329(3)
C1 C11C 1.420(3)
C1 C12 1.487(3)
N2 N3 1.373(3)
N3 C3A 1.365(2)
N3 C13 1.419(3)
C3A O4 1.339(3)
C3A C11C 1.380(3)
O4 C5 1.469(2)
C5 C19 1.520(3)
C5 C22 1.528(3)
C5 C5A 1.544(3)
C5A C6 1.515(3)
C5A C11B 1.553(3)
C5A H5A 0.9800
C6 O7 1.436(3)
C6 H6A 0.9700
C6 H6B 0.9700
O7 C7A 1.359(3)
C7A C11A 1.389(3)
C7A C8 1.393(3)
C8 C9 1.356(4)
C8 H8 0.9300
C9 C10 1.371(3)
C9 H9 0.9300
C10 C11 1.383(3)
C10 N20 1.453(4)
C11 C11A 1.375(3)
C11 H11 0.9300
C11A C11B 1.536(3)
C11B C11C 1.513(3)
C11B C21 1.529(3)
C12 H12A 0.9600
C12 H12B 0.9600
C12 H12C 0.9600
C13 C14 1.364(4)
C13 C18 1.380(3)
C14 C15 1.379(4)
C14 H14 0.9300
C15 C16 1.372(4)
C15 H15 0.9300
C16 C17 1.344(4)
C16 H16 0.9300
C17 C18 1.383(4)
C17 H17 0.9300
C18 H18 0.9300
C19 H19A 0.9600
C19 H19B 0.9600
C19 H19C 0.9600
C21 H21A 0.9600
C21 H21B 0.9600
C21 H21C 0.9600
C22 C23 1.533(3)
C22 H22A 0.9700
C22 H22B 0.9700
C23 C24 1.497(4)
C23 H23A 0.9700
C23 H23B 0.9700
C24 C25 1.304(3)
C24 H24 0.9300
C25 C26 1.490(4)
C25 C27 1.490(4)
C26 H26A 0.9600
C26 H26B 0.9600
C26 H26C 0.9600
C27 H27A 0.9600
C27 H27B 0.9600
C27 H27C 0.9600

loop_
_geom_torsion_atom_site_label_1
_geom_torsion_atom_site_label_2
_geom_torsion_atom_site_label_3
_geom_torsion_atom_site_label_4
_geom_torsion
C11C C1 N2 N3 0.2(3)
C12 C1 N2 N3 179.1(2)
C1 N2 N3 C3A 0.2(3)
C1 N2 N3 C13 -179.05(19)
N2 N3 C3A O4 176.51(19)
C13 N3 C3A O4 -4.3(4)
N2 N3 C3A C11C -0.6(3)
C13 N3 C3A C11C 178.6(2)
N3 C3A O4 C5 166.9(2)
C11C C3A O4 C5 -16.7(3)
C3A O4 C5 C19 -79.7(2)
C3A O4 C5 C22 162.97(19)
C3A O4 C5 C5A 45.7(2)
O4 C5 C5A C6 170.67(18)
C19 C5 C5A C6 -68.9(3)
C22 C5 C5A C6 57.9(2)
O4 C5 C5A C11B -62.0(2)
C19 C5 C5A C11B 58.3(2)
C22 C5 C5A C11B -174.83(17)
C5 C5A C6 O7 70.4(3)
C11B C5A C6 O7 -60.1(3)
C5A C6 O7 C7A 39.0(3)
C6 O7 C7A C11A -8.8(4)
C6 O7 C7A C8 174.1(2)
O7 C7A C8 C9 178.9(2)
C11A C7A C8 C9 1.8(4)
C7A C8 C9 C10 -0.2(4)
C8 C9 C10 C11 -1.0(4)
C8 C9 C10 N20 180.0(3)
C9 C10 C11 C11A 0.7(4)
N20 C10 C11 C11A 179.8(3)
C10 C11 C11A C7A 0.8(4)
C10 C11 C11A C11B -179.5(2)
O7 C7A C11A C11 -178.9(2)
C8 C7A C11A C11 -2.1(4)
O7 C7A C11A C11B 1.4(4)
C8 C7A C11A C11B 178.2(2)
C11 C11A C11B C11C 39.2(3)
C7A C11A C11B C11C -141.1(2)
C11 C11A C11B C21 -82.8(3)
C7A C11A C11B C21 96.9(3)
C11 C11A C11B C5A 157.4(2)
C7A C11A C11B C5A -22.9(3)
C6 C5A C11B C11C 172.13(18)
C5 C5A C11B C11C 42.0(2)
C6 C5A C11B C21 -69.1(2)
C5 C5A C11B C21 160.79(18)
C6 C5A C11B C11A 49.5(2)
C5 C5A C11B C11A -80.6(2)
O4 C3A C11C C1 -176.1(2)
N3 C3A C11C C1 0.6(2)
O4 C3A C11C C11B -3.0(4)
N3 C3A C11C C11B 173.74(19)
N2 C1 C11C C3A -0.5(3)
C12 C1 C11C C3A -179.3(3)
N2 C1 C11C C11B -172.0(2)
C12 C1 C11C C11B 9.3(5)
C21 C11B C11C C3A -129.1(2)
C11A C11B C11C C3A 109.5(2)
C5A C11B C11C C3A -9.8(3)
C21 C11B C11C C1 41.2(4)
C11A C11B C11C C1 -80.2(3)
C5A C11B C11C C1 160.5(3)
C3A N3 C13 C14 -16.0(4)
N2 N3 C13 C14 163.1(3)
C3A N3 C13 C18 166.3(2)
N2 N3 C13 C18 -14.6(3)
C18 C13 C14 C15 -1.1(5)
N3 C13 C14 C15 -178.7(3)
C13 C14 C15 C16 0.8(6)
C14 C15 C16 C17 -0.2(6)
C15 C16 C17 C18 0.1(5)
C14 C13 C18 C17 1.0(4)
N3 C13 C18 C17 178.7(2)
C16 C17 C18 C13 -0.5(5)
C9 C10 N20 O1 3.8(5)
C11 C10 N20 O1 -175.2(3)
C9 C10 N20 O2 -176.4(3)
C11 C10 N20 O2 4.6(5)
O4 C5 C22 C23 58.6(3)
C19 C5 C22 C23 -56.6(3)
C5A C5 C22 C23 173.77(19)
C5 C22 C23 C24 169.6(2)
C22 C23 C24 C25 -98.1(4)
C23 C24 C25 C26 -7.2(5)
C23 C24 C25 C27 171.8(3)
